data_1548261
loop_
_publ_author_name
'Baolin Wang'
'Yongxin Li'
'Rakesh Ganguly'
'Hajime Hirao'
'Rei Kinjo'

_publ_section_title
;
 Ambiphilic boron in 1,4,2,5-diazadiborinine
;
_journal_name_full 'Nature Communications'
_journal_page_first 11871
_journal_paper_doi 10.1038/ncomms11871
_journal_volume 7
_journal_year 2016
_chemical_formula_sum 'C35 H32 B2 F2 N4 P'
_chemical_formula_weight 599.23
_space_group_crystal_system triclinic
_space_group_IT_number 2
_space_group_name_Hall '-P 1'
_space_group_name_H-M_alt 'P -1'
_symmetry_space_group_name_Hall '-P 1'
_symmetry_space_group_name_H-M 'P -1'
_atom_sites_solution_hydrogens mixed
_cell_angle_alpha 106.603(3)
_cell_angle_beta 102.639(3)
_cell_angle_gamma 104.799(3)
_cell_formula_units_Z 2
_cell_length_a 8.1150(8)
_cell_length_b 13.1620(13)
_cell_length_c 16.2320(16)
_cell_measurement_reflns_used 2642
_cell_measurement_temperature 103.(2)
_cell_measurement_theta_max 21.8827
_cell_measurement_theta_min 2.5627
_cell_volume 1524.6(3)
_computing_cell_refinement 'SAINT V8.34A (Bruker AXS Inc., 2013)'
_computing_data_collection 'APEX3 (Bruker AXS Inc., 2015)'
_computing_data_reduction 'SAINT V8.34A (Bruker AXS Inc., 2013)'
_computing_molecular_graphics 'XP (Bruker AXS Inc., 2015)'
_computing_publication_material 'APEX3 (Bruker AXS Inc., 2015)'
_computing_structure_refinement 'SHELXL-2014/7 (Sheldrick, 2014)'
_computing_structure_solution 'XT, VERSION 2014/4'
_diffrn_ambient_temperature 103.(2)
_diffrn_detector_area_resol_mean 8.3333
_diffrn_measured_fraction_theta_full 0.995
_diffrn_measured_fraction_theta_max 0.995
_diffrn_measurement_device_type 'CCD area detector'
_diffrn_measurement_method 'phi and omega scans'
_diffrn_radiation_monochromator graphite
_diffrn_radiation_type MoK\a
_diffrn_radiation_wavelength 0.71073
_diffrn_reflns_av_R_equivalents 0.1015
_diffrn_reflns_av_unetI/netI 0.1120
_diffrn_reflns_limit_h_max 11
_diffrn_reflns_limit_h_min -12
_diffrn_reflns_limit_k_max 19
_diffrn_reflns_limit_k_min -19
_diffrn_reflns_limit_l_max 24
_diffrn_reflns_limit_l_min -24
_diffrn_reflns_number 43901
_diffrn_reflns_theta_full 32.05
_diffrn_reflns_theta_max 32.05
_diffrn_reflns_theta_min 1.72
_diffrn_source 'fine-focus sealed tube'
_diffrn_source_type 'Bruker KappaCCD'
_exptl_absorpt_coefficient_mu 0.135
_exptl_absorpt_correction_T_max 0.96
_exptl_absorpt_correction_T_min 0.84
_exptl_absorpt_correction_type multi-scan
_exptl_absorpt_process_details
;
SADABS-2014/5 - Bruker AXS area detector scaling and absorption correction
;
_exptl_crystal_colour colourless
_exptl_crystal_density_diffrn 1.305
_exptl_crystal_density_method 'not measured'
_exptl_crystal_description block
_exptl_crystal_F_000 626
_exptl_crystal_size_max 0.400
_exptl_crystal_size_mid 0.320
_exptl_crystal_size_min 0.280
_refine_diff_density_max 0.416
_refine_diff_density_min -0.391
_refine_ls_extinction_method none
_refine_ls_goodness_of_fit_ref 1.037
_refine_ls_hydrogen_treatment mixed
_refine_ls_matrix_type full
_refine_ls_number_parameters 403
_refine_ls_number_reflns 10572
_refine_ls_number_restraints 0
_refine_ls_restrained_S_all 1.037
_refine_ls_R_factor_all 0.1264
_refine_ls_R_factor_gt 0.0635
_refine_ls_shift/su_max 0.000
_refine_ls_shift/su_mean 0.000
_refine_ls_structure_factor_coef Fsqd
_refine_ls_weighting_details 'w=1/[\s^2^(Fo^2^)+(0.0477P)^2^] where P=(Fo^2^+2Fc^2^)/3'
_refine_ls_weighting_scheme calc
_refine_ls_wR_factor_gt 0.1222
_refine_ls_wR_factor_ref 0.1462
_reflns_number_gt 5984
_reflns_number_total 10572
_reflns_threshold_expression 'I > 2\s(I)'
_cod_data_source_file ncomms11871-s7.cif
_cod_data_source_block V
_cod_depositor_comments
;
The following automatic conversions were performed:

'_exptl_absorpt_correction_type' value 'Multi-Scan' changed to
'multi-scan' according to the built-in table from CIF Core dictionary
named 'cif_core.dic' version 2.4.1 from 2010-06-29.

Automatic conversion script
Id: cif_fix_values 5376 2017-05-30 11:51:03Z andrius 
;
_cod_database_code 1548261

loop_
_space_group_symop_operation_xyz
'x, y, z'
'-x, -y, -z'

loop_
_atom_site_type_symbol
_atom_site_label
_atom_site_fract_x
_atom_site_fract_y
_atom_site_fract_z
_atom_site_U_iso_or_equiv
_atom_site_adp_type
_atom_site_calc_flag
_atom_site_refinement_flags_adp
_atom_site_refinement_flags_occupancy
_atom_site_refinement_flags_posn
_atom_site_occupancy
_atom_site_disorder_assembly
_atom_site_disorder_group
B B1 0.0103(3) 0.41655(17) 0.28680(14) 0.0167(4) Uani d . . . 1 . .
H H1B 0.036(2) 0.3550(16) 0.3206(13) 0.024(5) Uiso d . . . 1 . .
B B2 0.2750(3) 0.67798(17) 0.38484(14) 0.0165(4) Uani d . . . 1 . .
C C1 -0.2880(3) 0.24833(16) 0.18440(14) 0.0257(4) Uani d . . . 1 . .
H H1 -0.272 0.217 0.2303 0.031 Uiso calc U . R 1 . .
C C2 -0.4373(3) 0.19085(17) 0.10648(15) 0.0312(5) Uani d . . . 1 . .
H H2 -0.5212 0.1216 0.1001 0.037 Uiso calc U . R 1 . .
C C3 -0.4629(3) 0.23474(17) 0.03870(14) 0.0273(5) Uani d . . . 1 . .
H H3 -0.5635 0.1954 -0.0146 0.033 Uiso calc U . R 1 . .
C C4 -0.3416(2) 0.33596(17) 0.04899(13) 0.0251(4) Uani d . . . 1 . .
H H4 -0.3589 0.367 0.003 0.03 Uiso calc U . R 1 . .
C C5 -0.1936(2) 0.39254(16) 0.12707(12) 0.0204(4) Uani d . . . 1 . .
H H5 -0.1114 0.4622 0.1332 0.025 Uiso calc U . R 1 . .
C C6 -0.1615(2) 0.35054(15) 0.19680(12) 0.0179(4) Uani d . . . 1 . .
C C7 -0.1643(3) 0.49596(18) 0.39003(13) 0.0261(4) Uani d . . . 1 . .
H H7 -0.2587 0.4265 0.3725 0.031 Uiso calc U . R 1 . .
C C8 -0.1452(3) 0.59438(18) 0.45225(14) 0.0271(5) Uani d . . . 1 . .
H H8 -0.223 0.6072 0.4871 0.033 Uiso calc U . R 1 . .
C C9 0.0790(3) 0.78902(17) 0.52124(14) 0.0306(5) Uani d . . . 1 . .
H H9A 0.1704 0.7947 0.5747 0.046 Uiso calc U . R 1 . .
H H9B -0.0186 0.8101 0.5395 0.046 Uiso calc U . R 1 . .
H H9C 0.1332 0.8399 0.4932 0.046 Uiso calc U . R 1 . .
C C10 0.0844(2) 0.62297(15) 0.39696(12) 0.0169(4) Uani d . . . 1 . .
C C11 0.1933(2) 0.47450(14) 0.26992(11) 0.0145(3) Uani d . . . 1 . .
C C12 0.1955(3) 0.30186(15) 0.15462(13) 0.0231(4) Uani d . . . 1 . .
H H12A 0.1018 0.2613 0.1742 0.035 Uiso calc U . R 1 . .
H H12B 0.2901 0.268 0.1566 0.035 Uiso calc U . R 1 . .
H H12C 0.1433 0.2969 0.0926 0.035 Uiso calc U . R 1 . .
C C13 0.4382(2) 0.49245(16) 0.22527(12) 0.0194(4) Uani d . . . 1 . .
H H13 0.521 0.4754 0.195 0.023 Uiso calc U . R 1 . .
C C14 0.4594(2) 0.59219(16) 0.28697(12) 0.0195(4) Uani d . . . 1 . .
H H14 0.5613 0.6587 0.3083 0.023 Uiso calc U . R 1 . .
C C15 0.4297(2) 0.72462(15) 0.48214(12) 0.0162(4) Uani d . . . 1 . .
C C16 0.5223(2) 0.83850(16) 0.53678(13) 0.0220(4) Uani d . . . 1 . .
H H16 0.4956 0.8948 0.516 0.026 Uiso calc U . R 1 . .
C C17 0.6513(3) 0.87170(16) 0.62002(13) 0.0246(4) Uani d . . . 1 . .
H H17 0.7144 0.9496 0.654 0.03 Uiso calc U . R 1 . .
C C18 0.6885(3) 0.79169(16) 0.65372(13) 0.0239(4) Uani d . . . 1 . .
H H18 0.777 0.8141 0.7106 0.029 Uiso calc U . R 1 . .
C C19 0.5944(2) 0.67814(16) 0.60300(13) 0.0204(4) Uani d . . . 1 . .
H H19 0.6159 0.6224 0.6261 0.024 Uiso calc U . R 1 . .
C C20 0.4690(2) 0.64598(15) 0.51860(12) 0.0170(4) Uani d . . . 1 . .
H H20 0.4079 0.5679 0.4845 0.02 Uiso calc U . R 1 . .
C C21 0.0823(2) 0.72669(15) 0.22709(12) 0.0178(4) Uani d . . . 1 . .
C C22 -0.0971(3) 0.71511(16) 0.22134(13) 0.0238(4) Uani d . . . 1 . .
H H22 -0.1248 0.7446 0.2752 0.029 Uiso calc U . R 1 . .
C C23 -0.2352(3) 0.66207(18) 0.13958(14) 0.0275(5) Uani d . . . 1 . .
H H23 -0.3562 0.6534 0.1371 0.033 Uiso calc U . R 1 . .
C C24 -0.1912(3) 0.62249(16) 0.06246(13) 0.0233(4) Uani d . . . 1 . .
C C25 -0.0183(3) 0.63073(15) 0.06331(13) 0.0215(4) Uani d . . . 1 . .
H H25 0.0077 0.6025 0.0087 0.026 Uiso calc U . R 1 . .
C C26 0.1172(2) 0.68151(15) 0.14620(13) 0.0194(4) Uani d . . . 1 . .
H H26 0.2367 0.6857 0.1481 0.023 Uiso calc U . R 1 . .
C C27 0.4548(2) 0.86262(15) 0.31046(12) 0.0201(4) Uani d . . . 1 . .
C C28 0.4401(3) 0.90774(16) 0.24147(13) 0.0250(4) Uani d . . . 1 . .
H H28 0.3242 0.8994 0.206 0.03 Uiso calc U . R 1 . .
C C29 0.5900(3) 0.96414(16) 0.22357(14) 0.0287(5) Uani d . . . 1 . .
H H29 0.5773 0.9931 0.1761 0.034 Uiso calc U . R 1 . .
C C30 0.7576(3) 0.97704(16) 0.27620(14) 0.0280(5) Uani d . . . 1 . .
C C31 0.7806(3) 0.93603(16) 0.34488(14) 0.0261(4) Uani d . . . 1 . .
H H31 0.8976 0.9465 0.3805 0.031 Uiso calc U . R 1 . .
C C32 0.6292(3) 0.87872(15) 0.36140(13) 0.0233(4) Uani d . . . 1 . .
H H32 0.6445 0.8496 0.4087 0.028 Uiso calc U . R 1 . .
C C33 0.1061(3) 0.93514(18) 0.01422(16) 0.0364(5) Uani d . . . 1 . .
H H33 0.179 0.8909 0.0239 0.044 Uiso calc U . R 1 . .
C C34 0.0006(3) 0.95778(19) 0.06932(16) 0.0380(6) Uani d . . . 1 . .
H H34 0.0007 0.9289 0.1167 0.046 Uiso calc U . R 1 . .
C C35 -0.1045(3) 1.02282(19) 0.05465(16) 0.0380(6) Uani d . . . 1 . .
H H35 -0.1763 1.0387 0.0924 0.046 Uiso calc U . R 1 . .
F F1 -0.32484(15) 0.57072(10) -0.01873(8) 0.0338(3) Uani d . . . 1 . .
F F2 0.90459(16) 1.03295(11) 0.25951(9) 0.0434(4) Uani d . . . 1 . .
N N1 -0.02187(19) 0.51398(12) 0.35603(10) 0.0176(3) Uani d . . . 1 . .
N N2 0.0077(2) 0.67309(13) 0.45618(11) 0.0218(3) Uani d . . . 1 . .
N N3 0.30700(19) 0.58144(12) 0.31421(10) 0.0152(3) Uani d . . . 1 . .
N N4 0.27198(19) 0.41992(12) 0.21479(10) 0.0165(3) Uani d . . . 1 . .
P P1 0.25270(7) 0.80359(4) 0.33902(3) 0.01870(12) Uani d . . . 1 . .

loop_
_atom_site_aniso_label
_atom_site_aniso_U_11
_atom_site_aniso_U_22
_atom_site_aniso_U_33
_atom_site_aniso_U_12
_atom_site_aniso_U_13
_atom_site_aniso_U_23
B1 0.0141(9) 0.0184(10) 0.0185(11) 0.0047(8) 0.0051(8) 0.0089(9)
B2 0.0191(10) 0.0174(10) 0.0137(10) 0.0075(8) 0.0052(8) 0.0057(8)
C1 0.0211(10) 0.0223(10) 0.0293(11) 0.0029(8) 0.0014(8) 0.0120(9)
C2 0.0234(11) 0.0195(10) 0.0385(13) 0.0004(8) 0.0003(9) 0.0067(9)
C3 0.0176(9) 0.0291(11) 0.0256(11) 0.0083(8) 0.0002(8) 0.0008(9)
C4 0.0212(10) 0.0339(11) 0.0193(10) 0.0092(9) 0.0051(8) 0.0096(9)
C5 0.0167(9) 0.0234(10) 0.0207(10) 0.0059(8) 0.0060(8) 0.0080(8)
C6 0.0177(9) 0.0170(9) 0.0192(10) 0.0077(7) 0.0063(7) 0.0049(7)
C7 0.0176(9) 0.0347(11) 0.0221(11) 0.0043(8) 0.0076(8) 0.0078(9)
C8 0.0185(9) 0.0390(12) 0.0231(11) 0.0083(9) 0.0115(8) 0.0076(9)
C9 0.0368(12) 0.0291(11) 0.0260(11) 0.0153(10) 0.0152(10) 0.0027(9)
C10 0.0169(9) 0.0218(9) 0.0132(9) 0.0097(7) 0.0037(7) 0.0059(7)
C11 0.0161(8) 0.0166(8) 0.0114(8) 0.0072(7) 0.0025(7) 0.0057(7)
C12 0.0303(11) 0.0185(9) 0.0190(10) 0.0088(8) 0.0086(8) 0.0035(8)
C13 0.0158(9) 0.0264(10) 0.0185(10) 0.0082(8) 0.0072(8) 0.0096(8)
C14 0.0152(9) 0.0241(10) 0.0185(10) 0.0052(8) 0.0064(7) 0.0073(8)
C15 0.0169(9) 0.0188(9) 0.0149(9) 0.0062(7) 0.0080(7) 0.0063(7)
C16 0.0259(10) 0.0204(9) 0.0187(10) 0.0089(8) 0.0024(8) 0.0081(8)
C17 0.0282(11) 0.0200(10) 0.0180(10) 0.0049(8) 0.0020(8) 0.0027(8)
C18 0.0228(10) 0.0296(11) 0.0161(10) 0.0072(8) 0.0024(8) 0.0080(8)
C19 0.0193(9) 0.0251(10) 0.0219(10) 0.0098(8) 0.0071(8) 0.0133(8)
C20 0.0157(8) 0.0165(9) 0.0188(9) 0.0051(7) 0.0063(7) 0.0064(7)
C21 0.0204(9) 0.0188(9) 0.0186(9) 0.0093(7) 0.0067(8) 0.0101(8)
C22 0.0272(10) 0.0314(11) 0.0199(10) 0.0166(9) 0.0106(8) 0.0113(9)
C23 0.0193(10) 0.0397(12) 0.0279(11) 0.0129(9) 0.0074(9) 0.0162(10)
C24 0.0226(10) 0.0288(11) 0.0164(10) 0.0077(8) 0.0001(8) 0.0108(8)
C25 0.0283(10) 0.0238(10) 0.0169(10) 0.0104(8) 0.0101(8) 0.0102(8)
C26 0.0171(9) 0.0191(9) 0.0235(10) 0.0065(7) 0.0073(8) 0.0088(8)
C27 0.0244(10) 0.0168(9) 0.0181(10) 0.0057(8) 0.0069(8) 0.0060(8)
C28 0.0266(10) 0.0232(10) 0.0221(11) 0.0057(8) 0.0051(9) 0.0084(8)
C29 0.0360(12) 0.0244(10) 0.0219(11) 0.0025(9) 0.0088(9) 0.0102(9)
C30 0.0278(11) 0.0205(10) 0.0274(11) -0.0026(8) 0.0124(9) 0.0037(9)
C31 0.0258(10) 0.0192(10) 0.0259(11) 0.0034(8) 0.0045(9) 0.0040(8)
C32 0.0254(10) 0.0187(9) 0.0221(10) 0.0045(8) 0.0050(8) 0.0064(8)
C33 0.0303(12) 0.0266(11) 0.0392(14) 0.0032(9) 0.0085(11) 0.0009(10)
C34 0.0367(13) 0.0328(12) 0.0346(13) 0.0006(10) 0.0112(11) 0.0079(11)
C35 0.0344(13) 0.0340(12) 0.0340(13) 0.0020(10) 0.0152(11) 0.0006(11)
F1 0.0282(6) 0.0465(8) 0.0205(6) 0.0092(6) -0.0009(5) 0.0131(6)
F2 0.0330(7) 0.0469(8) 0.0403(8) -0.0056(6) 0.0146(6) 0.0163(7)
N1 0.0138(7) 0.0236(8) 0.0155(8) 0.0063(6) 0.0053(6) 0.0070(7)
N2 0.0228(8) 0.0258(9) 0.0177(8) 0.0109(7) 0.0090(7) 0.0049(7)
N3 0.0147(7) 0.0168(7) 0.0147(8) 0.0056(6) 0.0051(6) 0.0060(6)
N4 0.0185(8) 0.0169(7) 0.0146(8) 0.0070(6) 0.0056(6) 0.0052(6)
P1 0.0217(3) 0.0178(2) 0.0172(3) 0.0078(2) 0.0057(2) 0.0065(2)

loop_
_atom_type_symbol
_atom_type_description
_atom_type_scat_dispersion_real
_atom_type_scat_dispersion_imag
_atom_type_scat_source
C C 0.0033 0.0016 'International Tables Vol C Tables 4.2.6.8 and 6.1.1.4'
H H 0.0000 0.0000 'International Tables Vol C Tables 4.2.6.8 and 6.1.1.4'
B B 0.0013 0.0007 'International Tables Vol C Tables 4.2.6.8 and 6.1.1.4'
N N 0.0061 0.0033 'International Tables Vol C Tables 4.2.6.8 and 6.1.1.4'
F F 0.0171 0.0103 'International Tables Vol C Tables 4.2.6.8 and 6.1.1.4'
P P 0.1023 0.0942 'International Tables Vol C Tables 4.2.6.8 and 6.1.1.4'

loop_
_geom_angle_atom_site_label_1
_geom_angle_atom_site_label_2
_geom_angle_atom_site_label_3
_geom_angle_site_symmetry_1
_geom_angle_site_symmetry_3
_geom_angle
N1 B1 C11 . . 105.65(14)
N1 B1 C6 . . 111.37(15)
C11 B1 C6 . . 114.90(15)
N3 B2 C10 . . 106.68(14)
N3 B2 C15 . . 110.69(15)
C10 B2 C15 . . 108.46(14)
N3 B2 P1 . . 112.04(12)
C10 B2 P1 . . 106.59(12)
C15 B2 P1 . . 112.09(12)
C6 C1 C2 . . 121.97(19)
C3 C2 C1 . . 120.00(18)
C4 C3 C2 . . 119.61(18)
C3 C4 C5 . . 119.81(19)
C4 C5 C6 . . 122.44(17)
C1 C6 C5 . . 116.16(17)
C1 C6 B1 . . 121.78(17)
C5 C6 B1 . . 122.06(16)
C8 C7 N1 . . 107.68(17)
C7 C8 N2 . . 107.29(17)
N1 C10 N2 . . 106.48(15)
N1 C10 B2 . . 125.82(15)
N2 C10 B2 . . 127.41(16)
N3 C11 N4 . . 107.10(15)
N3 C11 B1 . . 127.16(15)
N4 C11 B1 . . 125.35(15)
C14 C13 N4 . . 106.30(16)
C13 C14 N3 . . 108.52(16)
C20 C15 C16 . . 115.96(16)
C20 C15 B2 . . 118.17(15)
C16 C15 B2 . . 125.75(16)
C17 C16 C15 . . 122.32(17)
C18 C17 C16 . . 120.22(18)
C17 C18 C19 . . 119.03(18)
C20 C19 C18 . . 120.14(17)
C19 C20 C15 . . 122.26(17)
C26 C21 C22 . . 117.07(17)
C26 C21 P1 . . 125.31(14)
C22 C21 P1 . . 117.58(14)
C23 C22 C21 . . 122.16(18)
C24 C23 C22 . . 117.84(18)
F1 C24 C23 . . 118.78(17)
F1 C24 C25 . . 118.23(17)
C23 C24 C25 . . 122.98(18)
C24 C25 C26 . . 118.19(18)
C25 C26 C21 . . 121.71(17)
C32 C27 C28 . . 116.54(17)
C32 C27 P1 . . 123.44(14)
C28 C27 P1 . . 119.51(14)
C29 C28 C27 . . 122.02(19)
C30 C29 C28 . . 118.48(19)
F2 C30 C31 . . 119.04(19)
F2 C30 C29 . . 118.73(19)
C31 C30 C29 . . 122.23(19)
C30 C31 C32 . . 118.64(19)
C31 C32 C27 . . 122.08(18)
C35 C33 C34 2_575 . 119.8(2)
C35 C34 C33 . . 119.5(2)
C33 C35 C34 2_575 . 120.7(2)
C10 N1 C7 . . 109.18(15)
C10 N1 B1 . . 127.90(15)
C7 N1 B1 . . 122.74(15)
C10 N2 C8 . . 109.37(16)
C10 N2 C9 . . 127.39(16)
C8 N2 C9 . . 123.02(17)
C11 N3 C14 . . 108.29(14)
C11 N3 B2 . . 126.37(14)
C14 N3 B2 . . 125.34(15)
C11 N4 C13 . . 109.78(15)
C11 N4 C12 . . 125.55(15)
C13 N4 C12 . . 124.66(15)
C21 P1 C27 . . 102.50(8)
C21 P1 B2 . . 102.59(8)
C27 P1 B2 . . 110.48(9)

loop_
_geom_bond_atom_site_label_1
_geom_bond_atom_site_label_2
_geom_bond_site_symmetry_2
_geom_bond_distance
B1 N1 . 1.566(3)
B1 C11 . 1.607(3)
B1 C6 . 1.612(3)
B2 N3 . 1.569(2)
B2 C10 . 1.612(3)
B2 C15 . 1.622(3)
B2 P1 . 2.029(2)
C1 C6 . 1.398(2)
C1 C2 . 1.398(3)
C2 C3 . 1.383(3)
C3 C4 . 1.380(3)
C4 C5 . 1.393(2)
C5 C6 . 1.399(2)
C7 C8 . 1.343(3)
C7 N1 . 1.382(2)
C8 N2 . 1.374(2)
C9 N2 . 1.463(2)
C10 N1 . 1.347(2)
C10 N2 . 1.363(2)
C11 N3 . 1.348(2)
C11 N4 . 1.357(2)
C12 N4 . 1.459(2)
C13 C14 . 1.347(3)
C13 N4 . 1.381(2)
C14 N3 . 1.389(2)
C15 C20 . 1.400(2)
C15 C16 . 1.404(2)
C16 C17 . 1.387(3)
C17 C18 . 1.385(3)
C18 C19 . 1.390(3)
C19 C20 . 1.389(2)
C21 C26 . 1.400(3)
C21 C22 . 1.404(2)
C21 P1 . 1.8361(18)
C22 C23 . 1.387(3)
C23 C24 . 1.372(3)
C24 F1 . 1.364(2)
C24 C25 . 1.376(3)
C25 C26 . 1.389(2)
C27 C32 . 1.402(3)
C27 C28 . 1.407(3)
C27 P1 . 1.8430(19)
C28 C29 . 1.390(3)
C29 C30 . 1.378(3)
C30 F2 . 1.358(2)
C30 C31 . 1.369(3)
C31 C32 . 1.392(3)
C33 C35 2_575 1.381(3)
C33 C34 . 1.390(3)
C34 C35 . 1.385(3)
C35 C33 2_575 1.381(3)
